data_7048129
loop_
_publ_author_name
'Shi, Chao'
'Huang, Manli'
'Li, Qiuxia'
'Xie, Guohua'
'Yang, Chuluo'
'Yuan, Aihua'

_publ_section_title
;
 A Cu-NHC based phosphorescent binuclear iridium(iii)/copper(i) complex
 with an unpredictable near-linear two-coordination mode.
;
_journal_issue 48
_journal_name_full 'Dalton transactions (Cambridge, England : 2003)'
_journal_page_first 17299
_journal_page_last 17303
_journal_paper_doi 10.1039/c8dt04007a
_journal_volume 47
_journal_year 2018
_chemical_formula_moiety 'C60 H59 Cu Ir N8, F6 P'
_chemical_formula_sum 'C60 H59 Cu F6 Ir N8 P'
_chemical_formula_weight 1292.86
_space_group_crystal_system triclinic
_space_group_IT_number 2
_space_group_name_Hall '-P 1'
_space_group_name_H-M_alt 'P -1'
_symmetry_space_group_name_Hall '-P 1'
_symmetry_space_group_name_H-M 'P -1'
_atom_sites_solution_hydrogens geom
_audit_creation_method SHELXL-2016/6
_audit_update_record
;
2018-09-23 deposited with the CCDC.
2018-11-13 downloaded from the CCDC.
;
_cell_angle_alpha 70.405(3)
_cell_angle_beta 69.494(2)
_cell_angle_gamma 62.654(2)
_cell_formula_units_Z 2
_cell_length_a 13.565(2)
_cell_length_b 14.327(2)
_cell_length_c 17.823(2)
_cell_measurement_reflns_used 5804
_cell_measurement_temperature 291(2)
_cell_measurement_theta_max 27.57
_cell_measurement_theta_min 2.45
_cell_volume 2817.7(7)
_computing_cell_refinement SMART
_computing_data_collection 'SMART (Bruker, 2008)'
_computing_data_reduction 'SAINT (Bruker, 2008)'
_computing_molecular_graphics 'SHELXTL (Bruker, 2008)'
_computing_publication_material 'SHELXTL (Bruker, 2008)'
_computing_structure_refinement 'SHELXL-2016/6 (Sheldrick, 2016)'
_computing_structure_solution 'SHELXTL (Bruker, 2008)'
_diffrn_ambient_temperature 291(2)
_diffrn_measured_fraction_theta_full 0.999
_diffrn_measured_fraction_theta_max 0.987
_diffrn_measurement_device_type 'Bruker APEX-II CCD'
_diffrn_radiation_type MoK\a
_diffrn_radiation_wavelength 0.71073
_diffrn_reflns_av_R_equivalents 0.0396
_diffrn_reflns_av_unetI/netI 0.0571
_diffrn_reflns_Laue_measured_fraction_full 0.999
_diffrn_reflns_Laue_measured_fraction_max 0.987
_diffrn_reflns_limit_h_max 17
_diffrn_reflns_limit_h_min -17
_diffrn_reflns_limit_k_max 18
_diffrn_reflns_limit_k_min -18
_diffrn_reflns_limit_l_max 23
_diffrn_reflns_limit_l_min -23
_diffrn_reflns_number 56406
_diffrn_reflns_point_group_measured_fraction_full 0.999
_diffrn_reflns_point_group_measured_fraction_max 0.987
_diffrn_reflns_theta_full 25.242
_diffrn_reflns_theta_max 27.686
_diffrn_reflns_theta_min 1.637
_exptl_absorpt_coefficient_mu 2.831
_exptl_absorpt_correction_T_max 0.64
_exptl_absorpt_correction_T_min 0.56
_exptl_absorpt_correction_type multi-scan
_exptl_crystal_density_diffrn 1.524
_exptl_crystal_description block
_exptl_crystal_F_000 1300
_exptl_crystal_size_max 0.230
_exptl_crystal_size_mid 0.210
_exptl_crystal_size_min 0.180
_refine_diff_density_max 2.307
_refine_diff_density_min -1.211
_refine_diff_density_rms 0.081
_refine_ls_extinction_method none
_refine_ls_goodness_of_fit_ref 1.041
_refine_ls_hydrogen_treatment constr
_refine_ls_matrix_type full
_refine_ls_number_parameters 701
_refine_ls_number_reflns 13006
_refine_ls_number_restraints 1
_refine_ls_restrained_S_all 1.041
_refine_ls_R_factor_all 0.0838
_refine_ls_R_factor_gt 0.0549
_refine_ls_shift/su_max 0.001
_refine_ls_shift/su_mean 0.000
_refine_ls_structure_factor_coef Fsqd
_refine_ls_weighting_details 'w=1/[\s^2^(Fo^2^)+(0.04P)^2^+1.22P] where P=(Fo^2^+2Fc^2^)/3'
_refine_ls_weighting_scheme calc
_refine_ls_wR_factor_gt 0.0808
_refine_ls_wR_factor_ref 0.0864
_reflns_Friedel_coverage 0.000
_reflns_number_gt 9742
_reflns_number_total 13006
_reflns_threshold_expression 'I > 2\s(I)'
_cod_data_source_file c8dt04007a2.cif
_cod_data_source_block Ir-Cu
_cod_depositor_comments 'Adding full bibliography for 7048129.cif.'
_cod_original_cell_volume 2817.6(8)
_cod_database_code 7048129
_shelx_shelxl_version_number 2016/6
_shelx_space_group_comment
;
The symmetry employed for this shelxl refinement is uniquely defined
by the following loop, which should always be used as a source of
symmetry information in preference to the above space-group names.
They are only intended as comments.
;
_shelx_estimated_absorpt_t_min 0.562
_shelx_estimated_absorpt_t_max 0.630

loop_
_space_group_symop_operation_xyz
'x, y, z'
'-x, -y, -z'

loop_
_atom_site_label
_atom_site_type_symbol
_atom_site_fract_x
_atom_site_fract_y
_atom_site_fract_z
_atom_site_U_iso_or_equiv
_atom_site_adp_type
_atom_site_occupancy
_atom_site_site_symmetry_order
_atom_site_calc_flag
_atom_site_refinement_flags_posn
_atom_site_refinement_flags_adp
C1 C 0.1739(4) 0.3684(3) 0.3639(2) 0.0408(10) Uani 1 1 d . .
H1 H 0.249701 0.353731 0.359589 0.049 Uiso 1 1 calc R U
C2 C 0.0973(4) 0.3847(3) 0.4361(2) 0.0432(11) Uani 1 1 d . .
H2 H 0.122003 0.381594 0.479735 0.052 Uiso 1 1 calc R U
C3 C -0.0143(4) 0.4053(3) 0.4469(3) 0.0450(11) Uani 1 1 d . .
H3 H -0.065991 0.413919 0.497155 0.054 Uiso 1 1 calc R U
C4 C -0.0475(4) 0.4129(3) 0.3788(3) 0.0436(11) Uani 1 1 d . .
H4 H -0.123508 0.428015 0.383287 0.052 Uiso 1 1 calc R U
C5 C 0.0320(3) 0.3981(3) 0.3031(2) 0.0444(11) Uani 1 1 d . .
C6 C 0.0077(4) 0.3999(3) 0.2281(2) 0.0442(11) Uani 1 1 d . .
C7 C -0.1033(4) 0.4230(3) 0.2237(3) 0.0413(10) Uani 1 1 d . .
H7 H -0.164026 0.437381 0.269106 0.050 Uiso 1 1 calc R U
C8 C -0.1215(4) 0.4243(3) 0.1525(3) 0.0469(11) Uani 1 1 d . .
H8 H -0.194576 0.443278 0.147278 0.056 Uiso 1 1 calc R U
C9 C -0.0265(4) 0.3963(3) 0.0883(3) 0.0435(10) Uani 1 1 d . .
H9 H -0.037658 0.389714 0.041985 0.052 Uiso 1 1 calc R U
C10 C 0.0831(4) 0.3773(3) 0.0879(3) 0.0430(10) Uani 1 1 d . .
H10 H 0.141311 0.364890 0.040845 0.052 Uiso 1 1 calc R U
C11 C 0.1064(3) 0.3769(3) 0.1611(3) 0.0440(11) Uani 1 1 d . .
C12 C 0.4082(3) 0.2414(3) 0.0444(3) 0.0424(10) Uani 1 1 d . .
H12 H 0.403379 0.178267 0.079864 0.051 Uiso 1 1 calc R U
C13 C 0.4814(4) 0.2369(3) -0.0368(2) 0.0430(10) Uani 1 1 d . .
H13 H 0.521661 0.173353 -0.056065 0.052 Uiso 1 1 calc R U
C14 C 0.4872(4) 0.3337(4) -0.0840(3) 0.0476(11) Uani 1 1 d . .
H14 H 0.536459 0.331980 -0.135667 0.057 Uiso 1 1 calc R U
C15 C 0.4281(4) 0.4319(4) -0.0626(3) 0.0501(12) Uani 1 1 d . .
H15 H 0.431601 0.495066 -0.098849 0.060 Uiso 1 1 calc R U
C16 C 0.3606(3) 0.4298(3) 0.0197(2) 0.0407(10) Uani 1 1 d . .
C17 C 0.2901(4) 0.5196(3) 0.0591(2) 0.0394(10) Uani 1 1 d . .
C18 C 0.2928(4) 0.6227(3) 0.0150(3) 0.0480(11) Uani 1 1 d . .
H18 H 0.334166 0.632746 -0.038958 0.058 Uiso 1 1 calc R U
C19 C 0.2287(4) 0.7108(3) 0.0576(3) 0.0482(12) Uani 1 1 d . .
H19 H 0.227024 0.779627 0.032418 0.058 Uiso 1 1 calc R U
C20 C 0.1704(4) 0.6872(3) 0.1375(3) 0.0445(11) Uani 1 1 d . .
H20 H 0.128127 0.744070 0.164540 0.053 Uiso 1 1 calc R U
C21 C 0.1682(4) 0.5882(3) 0.1817(3) 0.0448(11) Uani 1 1 d . .
H21 H 0.126376 0.579493 0.235697 0.054 Uiso 1 1 calc R U
C22 C 0.2336(3) 0.4982(3) 0.1407(2) 0.0403(10) Uani 1 1 d . .
C23 C 0.2433(4) 0.1130(3) 0.2267(2) 0.0419(10) Uani 1 1 d . .
H23 H 0.172706 0.147602 0.213339 0.050 Uiso 1 1 calc R U
C24 C 0.2947(4) -0.0004(3) 0.2463(3) 0.0465(11) Uani 1 1 d . .
H24 H 0.257938 -0.042992 0.249124 0.056 Uiso 1 1 calc R U
C25 C 0.4061(4) -0.0463(3) 0.2614(2) 0.0426(10) Uani 1 1 d . .
H25 H 0.443886 -0.120677 0.271706 0.051 Uiso 1 1 calc R U
C26 C 0.4045(4) 0.1159(3) 0.2455(2) 0.0385(10) Uani 1 1 d . .
C27 C 0.4581(3) 0.1847(3) 0.2468(2) 0.0349(9) Uani 1 1 d . .
C28 C 0.4605(4) 0.3330(3) 0.2466(2) 0.0383(10) Uani 1 1 d . .
C29 C 0.4395(4) 0.4386(3) 0.2485(2) 0.0405(10) Uani 1 1 d . .
H29 H 0.378302 0.497724 0.230661 0.049 Uiso 1 1 calc R U
C30 C 0.5082(4) 0.4489(3) 0.2758(2) 0.0426(11) Uani 1 1 d . .
H30 H 0.494155 0.517922 0.278029 0.051 Uiso 1 1 calc R U
C31 C 0.6071(4) 0.3614(3) 0.3037(3) 0.0460(11) Uani 1 1 d . .
H31 H 0.654999 0.376178 0.320707 0.055 Uiso 1 1 calc R U
C32 C 0.6290(4) 0.2607(3) 0.3050(2) 0.0432(10) Uani 1 1 d . .
H32 H 0.690347 0.203427 0.324078 0.052 Uiso 1 1 calc R U
C33 C 0.5555(3) 0.2446(3) 0.2764(2) 0.0377(10) Uani 1 1 d . .
C34 C 0.7447(3) -0.2548(3) 0.2923(2) 0.0402(10) Uani 1 1 d . .
C35 C 0.7587(3) -0.2491(3) 0.2089(2) 0.0392(10) Uani 1 1 d . .
C36 C 0.6854(4) -0.2885(3) 0.1924(3) 0.0455(11) Uani 1 1 d . .
H36 H 0.684771 -0.282060 0.138840 0.055 Uiso 1 1 calc R U
C37 C 0.6224(4) -0.3321(3) 0.2538(3) 0.0458(11) Uani 1 1 d . .
H37 H 0.581243 -0.360321 0.242034 0.055 Uiso 1 1 calc R U
C38 C 0.6119(4) -0.3395(3) 0.3382(3) 0.0463(10) Uani 1 1 d . U
H38 H 0.565487 -0.371301 0.379974 0.056 Uiso 1 1 calc R U
C39 C 0.6726(3) -0.2981(3) 0.3550(3) 0.0411(10) Uani 1 1 d . U
C40 C 0.8324(4) -0.1977(3) 0.1417(3) 0.0463(11) Uani 1 1 d . .
H40 H 0.878036 -0.184908 0.166405 0.056 Uiso 1 1 calc R U
C41 C 0.7615(4) -0.0918(4) 0.0980(3) 0.0557(13) Uani 1 1 d . .
H41A H 0.787639 -0.088241 0.040025 0.083 Uiso 1 1 calc R U
H41B H 0.768184 -0.035106 0.110623 0.083 Uiso 1 1 calc R U
H41C H 0.683107 -0.083794 0.115348 0.083 Uiso 1 1 calc R U
C42 C 0.9115(4) -0.2617(4) 0.0793(3) 0.0532(12) Uani 1 1 d . .
H42A H 0.955448 -0.222920 0.038557 0.080 Uiso 1 1 calc R U
H42B H 0.961926 -0.328948 0.104854 0.080 Uiso 1 1 calc R U
H42C H 0.868724 -0.274926 0.053862 0.080 Uiso 1 1 calc R U
C43 C 0.6572(4) -0.2986(3) 0.4449(2) 0.0446(11) Uani 1 1 d . .
H43 H 0.723618 -0.288805 0.445892 0.054 Uiso 1 1 calc R U
C44 C 0.5532(4) -0.1988(3) 0.4700(3) 0.0542(13) Uani 1 1 d . .
H44A H 0.485083 -0.201932 0.467811 0.081 Uiso 1 1 calc R U
H44B H 0.562078 -0.135145 0.433140 0.081 Uiso 1 1 calc R U
H44C H 0.547436 -0.197004 0.524815 0.081 Uiso 1 1 calc R U
C45 C 0.6535(4) -0.3968(3) 0.5105(3) 0.0615(15) Uani 1 1 d . .
H45A H 0.583371 -0.404153 0.518706 0.092 Uiso 1 1 calc R U
H45B H 0.657990 -0.389566 0.560680 0.092 Uiso 1 1 calc R U
H45C H 0.716849 -0.459340 0.493781 0.092 Uiso 1 1 calc R U
C46 C 0.7851(3) -0.1115(3) 0.3100(2) 0.0350(9) Uani 1 1 d . .
C47 C 0.9174(3) -0.2845(3) 0.3255(2) 0.0389(10) Uani 1 1 d . .
H47 H 0.952023 -0.357993 0.327059 0.047 Uiso 1 1 calc R U
C48 C 0.9673(3) -0.2217(3) 0.3365(2) 0.0375(10) Uani 1 1 d . .
H48 H 1.038046 -0.242839 0.346824 0.045 Uiso 1 1 calc R U
C49 C 0.8911(3) -0.0243(3) 0.3341(2) 0.0383(10) Uani 1 1 d . .
C50 C 0.8620(3) -0.0056(3) 0.4099(3) 0.0411(10) Uani 1 1 d . .
C51 C 0.8690(3) 0.0864(3) 0.4192(3) 0.0427(10) Uani 1 1 d . .
H51 H 0.851712 0.100924 0.470396 0.051 Uiso 1 1 calc R U
C52 C 0.9031(3) 0.1534(3) 0.3469(3) 0.0423(10) Uani 1 1 d . .
H52 H 0.905111 0.215841 0.350268 0.051 Uiso 1 1 calc R U
C53 C 0.9342(3) 0.1301(3) 0.2702(3) 0.0427(11) Uani 1 1 d . .
H53 H 0.959779 0.175007 0.223854 0.051 Uiso 1 1 calc R U
C54 C 0.9275(3) 0.0419(3) 0.2626(2) 0.0394(10) Uani 1 1 d . .
C55 C 0.9554(4) 0.0203(3) 0.1790(2) 0.0453(11) Uani 1 1 d . .
H55 H 0.942644 -0.044603 0.186636 0.054 Uiso 1 1 calc R U
C56 C 0.8830(4) 0.1096(4) 0.1215(3) 0.0568(13) Uani 1 1 d . .
H56A H 0.804654 0.117771 0.143572 0.085 Uiso 1 1 calc R U
H56B H 0.909465 0.091481 0.068765 0.085 Uiso 1 1 calc R U
H56C H 0.889297 0.175780 0.115960 0.085 Uiso 1 1 calc R U
C57 C 1.0864(4) -0.0048(4) 0.1387(3) 0.0530(12) Uani 1 1 d . .
H57A H 1.103131 0.054836 0.135460 0.079 Uiso 1 1 calc R U
H57B H 1.104313 -0.016341 0.084577 0.079 Uiso 1 1 calc R U
H57C H 1.131232 -0.068153 0.171446 0.079 Uiso 1 1 calc R U
C58 C 0.8236(3) -0.0825(3) 0.4885(2) 0.0454(11) Uani 1 1 d . .
H58 H 0.840605 -0.149308 0.473846 0.055 Uiso 1 1 calc R U
C59 C 0.6993(3) -0.0334(3) 0.5232(2) 0.0455(11) Uani 1 1 d . .
H59A H 0.673832 -0.087537 0.562371 0.068 Uiso 1 1 calc R U
H59B H 0.659627 -0.002656 0.479976 0.068 Uiso 1 1 calc R U
H59C H 0.683705 0.021803 0.549744 0.068 Uiso 1 1 calc R U
C60 C 0.8906(4) -0.1091(3) 0.5511(3) 0.0519(12) Uani 1 1 d . .
H60A H 0.873497 -0.044453 0.566947 0.078 Uiso 1 1 calc R U
H60B H 0.970887 -0.140290 0.527398 0.078 Uiso 1 1 calc R U
H60C H 0.869622 -0.159139 0.598509 0.078 Uiso 1 1 calc R U
Cu1 Cu 0.65720(4) 0.01008(4) 0.29425(3) 0.03790(12) Uani 1 1 d . .
F1 F 0.6300(2) 0.37526(18) 0.59378(15) 0.0512(6) Uani 1 1 d . .
F2 F 0.7775(2) 0.35319(18) 0.63122(15) 0.0482(6) Uani 1 1 d . .
F3 F 0.8400(2) 0.17374(18) 0.64415(16) 0.0521(6) Uani 1 1 d . .
F4 F 0.6909(2) 0.19793(18) 0.59949(14) 0.0466(6) Uani 1 1 d . .
F5 F 0.8014(2) 0.2922(2) 0.52337(15) 0.0576(7) Uani 1 1 d . .
F6 F 0.6665(2) 0.25909(18) 0.70802(14) 0.0481(6) Uani 1 1 d . .
Ir1 Ir 0.25062(2) 0.34554(2) 0.18628(2) 0.04180(7) Uani 1 1 d . .
N1 N 0.1427(3) 0.3730(2) 0.29641(19) 0.0370(8) Uani 1 1 d . .
N2 N 0.3463(3) 0.3354(2) 0.07031(18) 0.0351(8) Uani 1 1 d . .
N3 N 0.3011(3) 0.1728(3) 0.22789(19) 0.0382(8) Uani 1 1 d . .
N4 N 0.4582(3) 0.0137(3) 0.2613(2) 0.0414(9) Uani 1 1 d . .
N5 N 0.4008(3) 0.2945(2) 0.22762(19) 0.0350(8) Uani 1 1 d . .
N6 N 0.5509(3) 0.1524(3) 0.2741(2) 0.0413(8) Uani 1 1 d . .
N7 N 0.8134(3) -0.2199(2) 0.31274(19) 0.0371(8) Uani 1 1 d . .
N8 N 0.8790(3) -0.1195(2) 0.32723(19) 0.0384(8) Uani 1 1 d . .
P1 P 0.73514(10) 0.27613(9) 0.61533(7) 0.0426(3) Uani 1 1 d . .

loop_
_atom_site_aniso_label
_atom_site_aniso_U_11
_atom_site_aniso_U_22
_atom_site_aniso_U_33
_atom_site_aniso_U_23
_atom_site_aniso_U_13
_atom_site_aniso_U_12
C1 0.041(2) 0.034(2) 0.031(2) 0.0069(17) -0.0091(19) -0.0094(18)
C2 0.046(3) 0.038(2) 0.031(2) 0.0049(18) -0.007(2) -0.014(2)
C3 0.041(3) 0.041(2) 0.038(3) -0.0076(19) 0.003(2) -0.013(2)
C4 0.038(2) 0.036(2) 0.042(3) -0.0080(19) 0.002(2) -0.0107(19)
C5 0.028(2) 0.035(2) 0.037(2) 0.0073(18) -0.0110(18) 0.0071(17)
C6 0.041(3) 0.038(2) 0.034(2) 0.0091(18) -0.0045(19) -0.0130(19)
C7 0.039(3) 0.039(2) 0.039(3) -0.0086(18) -0.005(2) -0.0122(19)
C8 0.043(3) 0.042(2) 0.043(3) -0.008(2) -0.007(2) -0.009(2)
C9 0.044(3) 0.045(2) 0.039(2) -0.0112(19) -0.010(2) -0.013(2)
C10 0.043(3) 0.037(2) 0.041(3) -0.0084(19) -0.011(2) -0.0079(19)
C11 0.031(2) 0.039(2) 0.048(3) -0.0112(19) -0.013(2) 0.0017(18)
C12 0.041(2) 0.037(2) 0.042(3) -0.0074(19) -0.013(2) -0.0075(19)
C13 0.047(3) 0.044(2) 0.038(2) -0.0170(19) -0.010(2) -0.011(2)
C14 0.044(3) 0.052(3) 0.040(3) -0.008(2) -0.011(2) -0.014(2)
C15 0.054(3) 0.045(3) 0.034(2) -0.004(2) 0.003(2) -0.018(2)
C16 0.042(2) 0.040(2) 0.029(2) 0.0038(18) -0.0089(19) -0.015(2)
C17 0.044(2) 0.039(2) 0.034(2) -0.0021(18) -0.0113(19) -0.018(2)
C18 0.044(3) 0.038(2) 0.045(3) 0.009(2) -0.013(2) -0.013(2)
C19 0.046(3) 0.033(2) 0.052(3) 0.010(2) -0.016(2) -0.015(2)
C20 0.042(3) 0.037(2) 0.049(3) -0.0052(19) -0.010(2) -0.014(2)
C21 0.041(2) 0.039(2) 0.033(2) 0.0059(18) -0.0080(19) -0.0078(19)
C22 0.032(2) 0.032(2) 0.038(2) 0.0018(17) -0.0068(18) -0.0048(18)
C23 0.042(3) 0.041(2) 0.037(2) -0.0090(19) -0.011(2) -0.011(2)
C24 0.044(3) 0.039(2) 0.048(3) 0.0106(19) -0.013(2) -0.021(2)
C25 0.045(3) 0.035(2) 0.042(3) -0.0091(18) -0.013(2) -0.008(2)
C26 0.045(3) 0.038(2) 0.028(2) -0.0054(17) -0.0096(19) -0.013(2)
C27 0.041(2) 0.036(2) 0.023(2) -0.0076(16) -0.0090(17) -0.0096(18)
C28 0.044(2) 0.039(2) 0.032(2) -0.0081(18) -0.0073(19) -0.016(2)
C29 0.042(3) 0.034(2) 0.036(2) -0.0130(18) 0.008(2) -0.0156(19)
C30 0.045(3) 0.039(2) 0.039(2) -0.0147(19) 0.005(2) -0.019(2)
C31 0.046(3) 0.044(3) 0.043(3) -0.017(2) 0.006(2) -0.020(2)
C32 0.042(3) 0.042(2) 0.039(2) -0.0057(19) -0.009(2) -0.014(2)
C33 0.030(2) 0.040(2) 0.038(2) -0.0119(18) -0.0021(18) -0.0117(19)
C34 0.039(2) 0.037(2) 0.038(2) -0.0083(18) -0.0056(19) -0.0107(19)
C35 0.041(2) 0.039(2) 0.038(2) -0.0125(18) -0.0052(19) -0.0159(19)
C36 0.050(3) 0.042(2) 0.044(3) -0.012(2) -0.012(2) -0.015(2)
C37 0.041(3) 0.035(2) 0.061(3) -0.012(2) -0.012(2) -0.014(2)
C38 0.040(3) 0.043(2) 0.049(3) -0.015(2) 0.004(2) -0.0170(19)
C39 0.039(2) 0.033(2) 0.042(2) -0.0035(18) -0.0077(19) -0.0108(18)
C40 0.045(3) 0.044(2) 0.041(2) -0.012(2) 0.003(2) -0.017(2)
C41 0.055(3) 0.052(3) 0.045(3) 0.001(2) -0.006(2) -0.022(2)
C42 0.053(3) 0.057(3) 0.045(3) -0.016(2) 0.004(2) -0.024(2)
C43 0.040(2) 0.041(2) 0.040(2) 0.0060(19) -0.009(2) -0.014(2)
C44 0.056(3) 0.042(2) 0.036(2) 0.0048(19) 0.012(2) -0.020(2)
C45 0.043(3) 0.042(2) 0.057(3) 0.016(2) 0.012(2) -0.018(2)
C46 0.036(2) 0.033(2) 0.030(2) -0.0084(16) -0.0046(18) -0.0091(18)
C47 0.038(2) 0.037(2) 0.031(2) -0.0066(17) -0.0070(18) -0.0073(19)
C48 0.033(2) 0.039(2) 0.029(2) -0.0105(17) 0.0035(17) -0.0104(18)
C49 0.036(2) 0.034(2) 0.035(2) 0.0065(17) -0.0142(19) -0.0104(18)
C50 0.039(2) 0.033(2) 0.039(3) 0.0028(18) -0.0096(19) -0.0110(19)
C51 0.042(2) 0.039(2) 0.038(2) 0.0036(18) -0.014(2) -0.013(2)
C52 0.039(2) 0.042(2) 0.050(3) -0.002(2) -0.016(2) -0.020(2)
C53 0.044(3) 0.038(2) 0.039(3) 0.0094(19) -0.016(2) -0.017(2)
C54 0.036(2) 0.038(2) 0.036(2) 0.0031(18) -0.0080(18) -0.0144(18)
C55 0.049(3) 0.041(2) 0.035(2) 0.0060(18) -0.008(2) -0.019(2)
C56 0.063(3) 0.053(3) 0.040(3) 0.009(2) -0.019(2) -0.019(2)
C57 0.047(3) 0.051(3) 0.044(3) -0.005(2) 0.003(2) -0.019(2)
C58 0.042(3) 0.040(2) 0.034(2) 0.0053(18) -0.0006(19) -0.015(2)
C59 0.044(3) 0.049(2) 0.037(2) -0.008(2) -0.005(2) -0.016(2)
C60 0.046(3) 0.047(2) 0.038(3) 0.009(2) -0.008(2) -0.011(2)
Cu1 0.0370(3) 0.0358(3) 0.0378(3) -0.0080(2) -0.0116(2) -0.0094(2)
F1 0.0421(14) 0.0423(13) 0.0551(15) 0.0052(11) -0.0137(12) -0.0137(11)
F2 0.0457(14) 0.0398(13) 0.0581(16) -0.0083(11) -0.0173(12) -0.0132(11)
F3 0.0432(14) 0.0403(13) 0.0697(17) -0.0105(12) -0.0195(13) -0.0097(11)
F4 0.0481(15) 0.0466(14) 0.0463(14) -0.0106(11) -0.0099(12) -0.0195(12)
F5 0.0579(17) 0.0540(15) 0.0516(16) -0.0121(12) 0.0065(13) -0.0274(13)
F6 0.0478(15) 0.0495(14) 0.0430(14) -0.0072(11) -0.0104(12) -0.0174(12)
Ir1 0.03726(10) 0.03690(9) 0.03262(10) 0.00870(6) -0.00936(7) -0.00932(7)
N1 0.038(2) 0.0309(17) 0.0330(19) -0.0065(14) -0.0025(15) -0.0105(15)
N2 0.0366(19) 0.0355(17) 0.0266(17) -0.0050(14) -0.0084(14) -0.0090(15)
N3 0.0302(19) 0.0394(18) 0.0337(19) -0.0066(15) 0.0026(15) -0.0122(16)
N4 0.044(2) 0.0324(18) 0.037(2) 0.0059(15) -0.0111(16) -0.0147(16)
N5 0.0354(19) 0.0321(17) 0.0311(18) -0.0053(14) -0.0095(15) -0.0074(15)
N6 0.036(2) 0.0370(18) 0.044(2) 0.0059(15) -0.0141(16) -0.0148(16)
N7 0.035(2) 0.0373(18) 0.0306(18) -0.0120(14) 0.0018(15) -0.0112(16)
N8 0.0335(19) 0.0354(18) 0.0345(19) -0.0051(14) 0.0013(15) -0.0120(15)
P1 0.0388(6) 0.0397(6) 0.0472(7) -0.0083(5) -0.0111(5) -0.0135(5)

loop_
_atom_type_symbol
_atom_type_description
_atom_type_scat_dispersion_real
_atom_type_scat_dispersion_imag
_atom_type_scat_source
C C 0.0033 0.0016 'International Tables Vol C Tables 4.2.6.8 and 6.1.1.4'
H H 0.0000 0.0000 'International Tables Vol C Tables 4.2.6.8 and 6.1.1.4'
N N 0.0061 0.0033 'International Tables Vol C Tables 4.2.6.8 and 6.1.1.4'
F F 0.0171 0.0103 'International Tables Vol C Tables 4.2.6.8 and 6.1.1.4'
P P 0.1023 0.0942 'International Tables Vol C Tables 4.2.6.8 and 6.1.1.4'
Cu Cu 0.3201 1.2651 'International Tables Vol C Tables 4.2.6.8 and 6.1.1.4'
Ir Ir -1.4442 7.9887 'International Tables Vol C Tables 4.2.6.8 and 6.1.1.4'

loop_
_geom_angle_atom_site_label_1
_geom_angle_atom_site_label_2
_geom_angle_atom_site_label_3
_geom_angle
C2 C1 N1 121.9(4)
C2 C1 H1 119.0
N1 C1 H1 119.0
C1 C2 C3 122.1(4)
C1 C2 H2 119.0
C3 C2 H2 119.0
C2 C3 C4 116.6(4)
C2 C3 H3 121.7
C4 C3 H3 121.7
C3 C4 C5 121.2(4)
C3 C4 H4 119.4
C5 C4 H4 119.4
N1 C5 C4 120.0(4)
N1 C5 C6 113.9(4)
C4 C5 C6 126.0(4)
C7 C6 C11 123.9(4)
C7 C6 C5 122.1(4)
C11 C6 C5 114.0(4)
C8 C7 C6 119.9(4)
C8 C7 H7 120.1
C6 C7 H7 120.1
C7 C8 C9 117.4(4)
C7 C8 H8 121.3
C9 C8 H8 121.3
C10 C9 C8 125.1(4)
C10 C9 H9 117.4
C8 C9 H9 117.4
C9 C10 C11 119.4(4)
C9 C10 H10 120.3
C11 C10 H10 120.3
C6 C11 C10 114.0(4)
C6 C11 Ir1 114.6(3)
C10 C11 Ir1 131.3(3)
N2 C12 C13 121.7(4)
N2 C12 H12 119.1
C13 C12 H12 119.1
C14 C13 C12 115.1(4)
C14 C13 H13 122.4
C12 C13 H13 122.4
C15 C14 C13 126.9(4)
C15 C14 H14 116.6
C13 C14 H14 116.6
C14 C15 C16 114.9(4)
C14 C15 H15 122.6
C16 C15 H15 122.6
N2 C16 C15 121.4(4)
N2 C16 C17 110.9(3)
C15 C16 C17 127.4(4)
C22 C17 C16 117.5(3)
C22 C17 C18 124.1(4)
C16 C17 C18 118.0(4)
C17 C18 C19 117.6(4)
C17 C18 H18 121.2
C19 C18 H18 121.2
C20 C19 C18 116.5(4)
C20 C19 H19 121.7
C18 C19 H19 121.7
C19 C20 C21 127.0(4)
C19 C20 H20 116.5
C21 C20 H20 116.5
C20 C21 C22 117.5(4)
C20 C21 H21 121.3
C22 C21 H21 121.3
C17 C22 C21 117.3(3)
C17 C22 Ir1 114.8(3)
C21 C22 Ir1 127.9(3)
N3 C23 C24 118.8(4)
N3 C23 H23 120.6
C24 C23 H23 120.6
C23 C24 C25 116.6(4)
C23 C24 H24 121.7
C25 C24 H24 121.7
N4 C25 C24 122.5(4)
N4 C25 H25 118.7
C24 C25 H25 118.7
N4 C26 N3 128.5(4)
N4 C26 C27 118.6(4)
N3 C26 C27 112.9(3)
N6 C27 N5 114.8(3)
N6 C27 C26 126.7(3)
N5 C27 C26 118.0(3)
N5 C28 C29 131.5(4)
N5 C28 C33 109.2(3)
C29 C28 C33 119.0(4)
C30 C29 C28 116.8(4)
C30 C29 H29 121.6
C28 C29 H29 121.6
C29 C30 C31 125.4(4)
C29 C30 H30 117.3
C31 C30 H30 117.3
C32 C31 C30 120.1(4)
C32 C31 H31 120.0
C30 C31 H31 120.0
C31 C32 C33 116.9(4)
C31 C32 H32 121.6
C33 C32 H32 121.6
N6 C33 C32 131.0(4)
N6 C33 C28 107.1(3)
C32 C33 C28 121.8(4)
C39 C34 C35 123.1(4)
C39 C34 N7 118.8(4)
C35 C34 N7 118.0(3)
C34 C35 C40 122.7(4)
C34 C35 C36 115.0(4)
C40 C35 C36 122.1(4)
C37 C36 C35 119.2(4)
C37 C36 H36 120.4
C35 C36 H36 120.4
C36 C37 C38 124.6(4)
C36 C37 H37 117.7
C38 C37 H37 117.7
C39 C38 C37 117.4(4)
C39 C38 H38 121.3
C37 C38 H38 121.3
C38 C39 C34 120.5(4)
C38 C39 C43 118.5(4)
C34 C39 C43 121.0(4)
C42 C40 C35 115.0(4)
C42 C40 C41 107.2(4)
C35 C40 C41 110.8(4)
C42 C40 H40 107.9
C35 C40 H40 107.9
C41 C40 H40 107.9
C40 C41 H41A 109.5
C40 C41 H41B 109.5
H41A C41 H41B 109.5
C40 C41 H41C 109.5
H41A C41 H41C 109.5
H41B C41 H41C 109.5
C40 C42 H42A 109.5
C40 C42 H42B 109.5
H42A C42 H42B 109.5
C40 C42 H42C 109.5
H42A C42 H42C 109.5
H42B C42 H42C 109.5
C45 C43 C39 119.9(4)
C45 C43 C44 109.6(3)
C39 C43 C44 110.1(3)
C45 C43 H43 105.4
C39 C43 H43 105.4
C44 C43 H43 105.4
C43 C44 H44A 109.5
C43 C44 H44B 109.5
H44A C44 H44B 109.5
C43 C44 H44C 109.5
H44A C44 H44C 109.5
H44B C44 H44C 109.5
C43 C45 H45A 109.5
C43 C45 H45B 109.5
H45A C45 H45B 109.5
C43 C45 H45C 109.5
H45A C45 H45C 109.5
H45B C45 H45C 109.5
N8 C46 N7 100.4(3)
N8 C46 Cu1 127.3(3)
N7 C46 Cu1 132.3(3)
N7 C47 C48 108.8(3)
N7 C47 H47 125.6
C48 C47 H47 125.6
N8 C48 C47 100.2(3)
N8 C48 H48 129.9
C47 C48 H48 129.9
C50 C49 C54 123.7(4)
C50 C49 N8 117.4(3)
C54 C49 N8 118.9(4)
C49 C50 C51 119.3(4)
C49 C50 C58 122.4(4)
C51 C50 C58 118.3(4)
C52 C51 C50 116.3(4)
C52 C51 H51 121.9
C50 C51 H51 121.9
C53 C52 C51 122.5(4)
C53 C52 H52 118.8
C51 C52 H52 118.8
C54 C53 C52 120.4(4)
C54 C53 H53 119.8
C52 C53 H53 119.8
C53 C54 C49 117.8(4)
C53 C54 C55 120.1(3)
C49 C54 C55 122.1(4)
C54 C55 C56 114.9(4)
C54 C55 C57 108.9(4)
C56 C55 C57 110.3(3)
C54 C55 H55 107.5
C56 C55 H55 107.5
C57 C55 H55 107.5
C55 C56 H56A 109.5
C55 C56 H56B 109.5
H56A C56 H56B 109.5
C55 C56 H56C 109.5
H56A C56 H56C 109.5
H56B C56 H56C 109.5
C55 C57 H57A 109.5
C55 C57 H57B 109.5
H57A C57 H57B 109.5
C55 C57 H57C 109.5
H57A C57 H57C 109.5
H57B C57 H57C 109.5
C59 C58 C60 110.8(4)
C59 C58 C50 110.7(3)
C60 C58 C50 109.5(3)
C59 C58 H58 108.6
C60 C58 H58 108.6
C50 C58 H58 108.6
C58 C59 H59A 109.5
C58 C59 H59B 109.5
H59A C59 H59B 109.5
C58 C59 H59C 109.5
H59A C59 H59C 109.5
H59B C59 H59C 109.5
C58 C60 H60A 109.5
C58 C60 H60B 109.5
H60A C60 H60B 109.5
C58 C60 H60C 109.5
H60A C60 H60C 109.5
H60B C60 H60C 109.5
C46 Cu1 N6 165.28(16)
C11 Ir1 C22 91.04(17)
C11 Ir1 N2 95.07(15)
C22 Ir1 N2 80.02(15)
C11 Ir1 N1 81.03(16)
C22 Ir1 N1 94.53(14)
N2 Ir1 N1 173.29(12)
C11 Ir1 N5 171.87(14)
C22 Ir1 N5 95.99(14)
N2 Ir1 N5 90.18(12)
N1 Ir1 N5 94.32(13)
C11 Ir1 N3 97.41(15)
C22 Ir1 N3 169.92(14)
N2 Ir1 N3 93.69(12)
N1 Ir1 N3 92.24(12)
N5 Ir1 N3 76.02(12)
C5 N1 C1 118.1(3)
C5 N1 Ir1 116.5(3)
C1 N1 Ir1 125.4(3)
C12 N2 C16 119.5(3)
C12 N2 Ir1 123.5(3)
C16 N2 Ir1 116.3(3)
C26 N3 C23 116.4(3)
C26 N3 Ir1 117.2(3)
C23 N3 Ir1 125.7(3)
C26 N4 C25 117.1(4)
C28 N5 C27 103.7(3)
C28 N5 Ir1 141.6(3)
C27 N5 Ir1 114.6(3)
C27 N6 C33 105.2(3)
C27 N6 Cu1 125.6(3)
C33 N6 Cu1 128.9(3)
C47 N7 C46 113.3(3)
C47 N7 C34 123.2(3)
C46 N7 C34 123.0(3)
C46 N8 C48 117.2(3)
C46 N8 C49 122.4(3)
C48 N8 C49 120.4(3)
F1 P1 F5 90.05(14)
F1 P1 F6 89.59(13)
F5 P1 F6 178.87(15)
F1 P1 F3 176.04(16)
F5 P1 F3 93.80(15)
F6 P1 F3 86.57(14)
F1 P1 F2 88.46(14)
F5 P1 F2 90.04(14)
F6 P1 F2 91.02(14)
F3 P1 F2 90.61(13)
F1 P1 F4 91.23(14)
F5 P1 F4 90.26(14)
F6 P1 F4 88.67(13)
F3 P1 F4 89.68(13)
F2 P1 F4 179.57(15)

loop_
_geom_bond_atom_site_label_1
_geom_bond_atom_site_label_2
_geom_bond_distance
C1 C2 1.353(5)
C1 N1 1.382(5)
C1 H1 0.9300
C2 C3 1.356(6)
C2 H2 0.9300
C3 C4 1.391(6)
C3 H3 0.9300
C4 C5 1.411(6)
C4 H4 0.9300
C5 N1 1.344(5)
C5 C6 1.475(6)
C6 C7 1.411(6)
C6 C11 1.437(6)
C7 C8 1.367(6)
C7 H7 0.9300
C8 C9 1.390(6)
C8 H8 0.9300
C9 C10 1.381(6)
C9 H9 0.9300
C10 C11 1.445(6)
C10 H10 0.9300
C11 Ir1 1.975(4)
C12 N2 1.355(5)
C12 C13 1.443(6)
C12 H12 0.9300
C13 C14 1.381(6)
C13 H13 0.9300
C14 C15 1.370(6)
C14 H14 0.9300
C15 C16 1.430(5)
C15 H15 0.9300
C16 N2 1.408(5)
C16 C17 1.438(6)
C17 C22 1.390(5)
C17 C18 1.432(5)
C18 C19 1.447(6)
C18 H18 0.9300
C19 C20 1.379(6)
C19 H19 0.9300
C20 C21 1.381(5)
C20 H20 0.9300
C21 C22 1.453(6)
C21 H21 0.9300
C22 Ir1 1.994(4)
C23 N3 1.410(5)
C23 C24 1.414(6)
C23 H23 0.9300
C24 C25 1.429(6)
C24 H24 0.9300
C25 N4 1.339(5)
C25 H25 0.9300
C26 N4 1.281(5)
C26 N3 1.347(5)
C26 C27 1.478(5)
C27 N6 1.334(5)
C27 N5 1.378(5)
C28 N5 1.343(5)
C28 C29 1.415(5)
C28 C33 1.440(5)
C29 C30 1.272(6)
C29 H29 0.9300
C30 C31 1.458(6)
C30 H30 0.9300
C31 C32 1.326(6)
C31 H31 0.9300
C32 C33 1.397(6)
C32 H32 0.9300
C33 N6 1.365(5)
C34 C39 1.384(5)
C34 C35 1.409(6)
C34 N7 1.428(5)
C35 C40 1.491(5)
C35 C36 1.493(6)
C36 C37 1.302(6)
C36 H36 0.9300
C37 C38 1.433(6)
C37 H37 0.9300
C38 C39 1.364(6)
C38 H38 0.9300
C39 C43 1.540(6)
C40 C42 1.474(6)
C40 C41 1.492(6)
C40 H40 0.9800
C41 H41A 0.9600
C41 H41B 0.9600
C41 H41C 0.9600
C42 H42A 0.9600
C42 H42B 0.9600
C42 H42C 0.9600
C43 C45 1.506(5)
C43 C44 1.539(6)
C43 H43 0.9800
C44 H44A 0.9600
C44 H44B 0.9600
C44 H44C 0.9600
C45 H45A 0.9600
C45 H45B 0.9600
C45 H45C 0.9600
C46 N8 1.359(5)
C46 N7 1.406(5)
C46 Cu1 1.832(4)
C47 N7 1.335(5)
C47 C48 1.441(6)
C47 H47 0.9300
C48 N8 1.403(5)
C48 H48 0.9300
C49 C50 1.351(6)
C49 C54 1.395(5)
C49 N8 1.494(5)
C50 C51 1.431(6)
C50 C58 1.559(5)
C51 C52 1.399(5)
C51 H51 0.9300
C52 C53 1.388(6)
C52 H52 0.9300
C53 C54 1.361(6)
C53 H53 0.9300
C54 C55 1.505(6)
C55 C56 1.524(5)
C55 C57 1.579(6)
C55 H55 0.9800
C56 H56A 0.9600
C56 H56B 0.9600
C56 H56C 0.9600
C57 H57A 0.9600
C57 H57B 0.9600
C57 H57C 0.9600
C58 C59 1.481(5)
C58 C60 1.524(6)
C58 H58 0.9800
C59 H59A 0.9600
C59 H59B 0.9600
C59 H59C 0.9600
C60 H60A 0.9600
C60 H60B 0.9600
C60 H60C 0.9600
Cu1 N6 1.881(3)
F1 P1 1.534(2)
F2 P1 1.592(3)
F3 P1 1.590(2)
F4 P1 1.626(3)
F5 P1 1.566(3)
F6 P1 1.586(3)
Ir1 N2 2.031(3)
Ir1 N1 2.031(3)
Ir1 N5 2.133(3)
Ir1 N3 2.170(3)

loop_
_geom_torsion_atom_site_label_1
_geom_torsion_atom_site_label_2
_geom_torsion_atom_site_label_3
_geom_torsion_atom_site_label_4
_geom_torsion
N1 C1 C2 C3 0.7(6)
C1 C2 C3 C4 -2.3(6)
C2 C3 C4 C5 1.0(6)
C3 C4 C5 N1 2.0(6)
C3 C4 C5 C6 177.4(4)
N1 C5 C6 C7 179.0(4)
C4 C5 C6 C7 3.5(6)
N1 C5 C6 C11 -1.4(5)
C4 C5 C6 C11 -177.0(4)
C11 C6 C7 C8 0.1(6)
C5 C6 C7 C8 179.6(4)
C6 C7 C8 C9 3.6(6)
C7 C8 C9 C10 -6.6(6)
C8 C9 C10 C11 5.6(6)
C7 C6 C11 C10 -1.2(6)
C5 C6 C11 C10 179.2(3)
C7 C6 C11 Ir1 -179.2(3)
C5 C6 C11 Ir1 1.3(4)
C9 C10 C11 C6 -1.4(6)
C9 C10 C11 Ir1 176.1(3)
N2 C12 C13 C14 2.8(6)
C12 C13 C14 C15 -2.7(7)
C13 C14 C15 C16 5.0(7)
C14 C15 C16 N2 -7.4(6)
C14 C15 C16 C17 180.0(4)
N2 C16 C17 C22 8.1(5)
C15 C16 C17 C22 -178.6(4)
N2 C16 C17 C18 -178.8(4)
C15 C16 C17 C18 -5.6(7)
C22 C17 C18 C19 -2.6(6)
C16 C17 C18 C19 -175.1(4)
C17 C18 C19 C20 0.1(6)
C18 C19 C20 C21 1.2(7)
C19 C20 C21 C22 -0.1(7)
C16 C17 C22 C21 176.2(4)
C18 C17 C22 C21 3.7(6)
C16 C17 C22 Ir1 -5.0(5)
C18 C17 C22 Ir1 -177.6(3)
C20 C21 C22 C17 -2.3(6)
C20 C21 C22 Ir1 179.2(3)
N3 C23 C24 C25 -3.5(6)
C23 C24 C25 N4 3.2(6)
N4 C26 C27 N6 -10.3(6)
N3 C26 C27 N6 169.1(4)
N4 C26 C27 N5 178.3(3)
N3 C26 C27 N5 -2.4(5)
N5 C28 C29 C30 174.4(4)
C33 C28 C29 C30 1.1(6)
C28 C29 C30 C31 1.0(6)
C29 C30 C31 C32 -2.7(6)
C30 C31 C32 C33 1.8(6)
C31 C32 C33 N6 -175.8(4)
C31 C32 C33 C28 0.2(6)
N5 C28 C33 N6 0.3(4)
C29 C28 C33 N6 175.1(3)
N5 C28 C33 C32 -176.5(4)
C29 C28 C33 C32 -1.7(6)
C39 C34 C35 C40 177.1(4)
N7 C34 C35 C40 -6.7(6)
C39 C34 C35 C36 2.9(6)
N7 C34 C35 C36 179.1(3)
C34 C35 C36 C37 -5.3(6)
C40 C35 C36 C37 -179.6(4)
C35 C36 C37 C38 4.1(7)
C36 C37 C38 C39 -0.1(7)
C37 C38 C39 C34 -2.5(6)
C37 C38 C39 C43 176.2(4)
C35 C34 C39 C38 1.0(6)
N7 C34 C39 C38 -175.2(4)
C35 C34 C39 C43 -177.7(4)
N7 C34 C39 C43 6.1(6)
C34 C35 C40 C42 132.1(4)
C36 C35 C40 C42 -54.1(6)
C34 C35 C40 C41 -106.2(5)
C36 C35 C40 C41 67.6(5)
C38 C39 C43 C45 43.4(6)
C34 C39 C43 C45 -137.8(4)
C38 C39 C43 C44 -84.9(5)
C34 C39 C43 C44 93.8(5)
N7 C47 C48 N8 -0.6(4)
C54 C49 C50 C51 -0.5(6)
N8 C49 C50 C51 -178.1(3)
C54 C49 C50 C58 -179.0(4)
N8 C49 C50 C58 3.4(6)
C49 C50 C51 C52 1.8(6)
C58 C50 C51 C52 -179.6(4)
C50 C51 C52 C53 -3.1(6)
C51 C52 C53 C54 2.9(6)
C52 C53 C54 C49 -1.4(6)
C52 C53 C54 C55 176.8(4)
C50 C49 C54 C53 0.2(6)
N8 C49 C54 C53 177.9(3)
C50 C49 C54 C55 -177.9(4)
N8 C49 C54 C55 -0.2(6)
C53 C54 C55 C56 -58.4(5)
C49 C54 C55 C56 119.7(4)
C53 C54 C55 C57 66.0(5)
C49 C54 C55 C57 -115.9(4)
C49 C50 C58 C59 -107.1(5)
C51 C50 C58 C59 74.4(5)
C49 C50 C58 C60 130.4(4)
C51 C50 C58 C60 -48.0(5)
N8 C46 Cu1 N6 17.8(9)
N7 C46 Cu1 N6 -166.2(5)
C4 C5 N1 C1 -3.6(5)
C6 C5 N1 C1 -179.5(3)
C4 C5 N1 Ir1 176.8(3)
C6 C5 N1 Ir1 0.9(4)
C2 C1 N1 C5 2.4(5)
C2 C1 N1 Ir1 -178.0(3)
C13 C12 N2 C16 -5.5(6)
C13 C12 N2 Ir1 -175.6(3)
C15 C16 N2 C12 7.9(6)
C17 C16 N2 C12 -178.3(3)
C15 C16 N2 Ir1 178.7(3)
C17 C16 N2 Ir1 -7.6(4)
N4 C26 N3 C23 0.2(6)
C27 C26 N3 C23 -179.0(3)
N4 C26 N3 Ir1 -170.8(3)
C27 C26 N3 Ir1 10.0(4)
C24 C23 N3 C26 2.0(5)
C24 C23 N3 Ir1 172.1(3)
N3 C26 N4 C25 -0.7(6)
C27 C26 N4 C25 178.5(3)
C24 C25 N4 C26 -1.1(6)
C29 C28 N5 C27 -173.0(4)
C33 C28 N5 C27 0.8(4)
C29 C28 N5 Ir1 2.6(7)
C33 C28 N5 Ir1 176.4(3)
N6 C27 N5 C28 -1.8(4)
C26 C27 N5 C28 170.6(3)
N6 C27 N5 Ir1 -178.8(2)
C26 C27 N5 Ir1 -6.4(4)
N5 C27 N6 C33 2.1(4)
C26 C27 N6 C33 -169.6(4)
N5 C27 N6 Cu1 -172.6(2)
C26 C27 N6 Cu1 15.7(6)
C32 C33 N6 C27 175.0(4)
C28 C33 N6 C27 -1.4(4)
C32 C33 N6 Cu1 -10.6(6)
C28 C33 N6 Cu1 173.1(3)
C46 Cu1 N6 C27 156.5(5)
C46 Cu1 N6 C33 -16.9(8)
C48 C47 N7 C46 2.7(4)
C48 C47 N7 C34 174.2(3)
N8 C46 N7 C47 -3.5(4)
Cu1 C46 N7 C47 179.8(3)
N8 C46 N7 C34 -175.1(3)
Cu1 C46 N7 C34 8.2(5)
C39 C34 N7 C47 88.7(5)
C35 C34 N7 C47 -87.6(5)
C39 C34 N7 C46 -100.5(4)
C35 C34 N7 C46 83.1(5)
N7 C46 N8 C48 3.3(4)
Cu1 C46 N8 C48 -179.8(3)
N7 C46 N8 C49 -178.4(3)
Cu1 C46 N8 C49 -1.4(5)
C47 C48 N8 C46 -1.8(4)
C47 C48 N8 C49 179.8(3)
C50 C49 N8 C46 96.0(4)
C54 C49 N8 C46 -81.8(5)
C50 C49 N8 C48 -85.7(4)
C54 C49 N8 C48 96.5(4)
